data_7042668
loop_
_publ_author_name
'Dhiman, Rishu'
'Prashanth, Billa'
'Bawari, Deependra'
'Mandal, Ushnish'
'Verma, Aditya'
'Roychoudhury, Angshuman'
'Singh, Sanjay'

_publ_section_title
;
 Hg(II) and Pd(II) complexes with a new selenoether bridged biscarbene
 ligand: Efficient mono- and bis-arylation of methyl acrylate with a
 pincer biscarbene Pd(II) precatalyst
;
_journal_name_full 'Dalton Trans.'
_journal_paper_doi 10.1039/C6DT04505G
_journal_year 2017
_chemical_formula_moiety 'C32 H32 N4 Se, 0.51(H2 O), Br H0.98 O0.49, Br'
_chemical_formula_sum 'C32 H34 Br2 N4 O Se'
_chemical_formula_weight 729.41
_space_group_crystal_system triclinic
_space_group_IT_number 2
_space_group_name_Hall '-P 1'
_space_group_name_H-M_alt 'P -1'
_symmetry_space_group_name_Hall '-P 1'
_symmetry_space_group_name_H-M 'P -1'
_atom_sites_solution_hydrogens mixed
_audit_block_doi 10.5517/ccdc.csd.cc1lvgd9
_audit_creation_date 2017-02-14
_audit_creation_method
;
Olex2 1.2
(compiled 2017.01.04 svn.r3372 for OlexSys, GUI svn.r5292)
;
_audit_update_record
;
2017-03-23 deposited with the CCDC.
2017-04-10 downloaded from the CCDC.
;
_cell_angle_alpha 96.350(5)
_cell_angle_beta 99.617(5)
_cell_angle_gamma 99.243(5)
_cell_formula_units_Z 2
_cell_length_a 11.4917(13)
_cell_length_b 11.5144(12)
_cell_length_c 12.3760(14)
_cell_measurement_reflns_used 5935
_cell_measurement_temperature 100.0
_cell_measurement_theta_max 27.47
_cell_measurement_theta_min 2.64
_cell_volume 1577.6(3)
_computing_cell_refinement 'Bruker APEX-II'
_computing_data_collection 'Bruker APEX-II'
_computing_data_reduction 'Bruker APEX-II'
_computing_molecular_graphics 'Olex2 (Dolomanov et al., 2009)'
_computing_publication_material 'Olex2 (Dolomanov et al., 2009)'
_computing_structure_refinement 'ShelXL (Sheldrick, 2015)'
_computing_structure_solution 'SHELXS-97 (Sheldrick, 1990)'
_diffrn_ambient_temperature 100.0
_diffrn_measured_fraction_theta_full 0.980
_diffrn_measured_fraction_theta_max 0.980
_diffrn_measurement_device_type ccdc_depositL2Br
_diffrn_measurement_method '\f and \w scans'
_diffrn_radiation_type MoK\a
_diffrn_radiation_wavelength 0.71073
_diffrn_reflns_av_R_equivalents 0.0177
_diffrn_reflns_av_unetI/netI 0.0258
_diffrn_reflns_Laue_measured_fraction_full 0.980
_diffrn_reflns_Laue_measured_fraction_max 0.980
_diffrn_reflns_limit_h_max 13
_diffrn_reflns_limit_h_min -13
_diffrn_reflns_limit_k_max 13
_diffrn_reflns_limit_k_min -13
_diffrn_reflns_limit_l_max 14
_diffrn_reflns_limit_l_min -14
_diffrn_reflns_number 11391
_diffrn_reflns_point_group_measured_fraction_full 0.980
_diffrn_reflns_point_group_measured_fraction_max 0.980
_diffrn_reflns_theta_full 25.026
_diffrn_reflns_theta_max 25.026
_diffrn_reflns_theta_min 2.293
_diffrn_source 'fine-focus sealed tube'
_exptl_absorpt_coefficient_mu 3.754
_exptl_absorpt_correction_T_max 0.7467
_exptl_absorpt_correction_T_min 0.6611
_exptl_absorpt_correction_type multi-scan
_exptl_absorpt_process_details 'SADABS-2008/1 (Bruker,2008)'
_exptl_crystal_colour 'clear light colourless'
_exptl_crystal_colour_lustre clear
_exptl_crystal_colour_modifier light
_exptl_crystal_colour_primary colourless
_exptl_crystal_density_diffrn 1.535
_exptl_crystal_description block
_exptl_crystal_F_000 732
_exptl_crystal_size_max 0.2
_exptl_crystal_size_mid 0.2
_exptl_crystal_size_min 0.2
_refine_diff_density_max 1.056
_refine_diff_density_min -0.638
_refine_diff_density_rms 0.090
_refine_ls_extinction_method none
_refine_ls_goodness_of_fit_ref 1.026
_refine_ls_hydrogen_treatment constr
_refine_ls_matrix_type full
_refine_ls_number_parameters 419
_refine_ls_number_reflns 5471
_refine_ls_number_restraints 0
_refine_ls_restrained_S_all 1.026
_refine_ls_R_factor_all 0.0440
_refine_ls_R_factor_gt 0.0377
_refine_ls_shift/su_max 0.001
_refine_ls_shift/su_mean 0.000
_refine_ls_structure_factor_coef Fsqd
_refine_ls_weighting_details 'w=1/[\s^2^(Fo^2^)+(0.0657P)^2^+2.7256P] where P=(Fo^2^+2Fc^2^)/3'
_refine_ls_weighting_scheme calc
_refine_ls_wR_factor_gt 0.1093
_refine_ls_wR_factor_ref 0.1134
_reflns_Friedel_coverage 0.000
_reflns_number_gt 4829
_reflns_number_total 5471
_reflns_threshold_expression 'I > 2\s(I)'
_cod_data_source_file c6dt04505g2.cif
_cod_data_source_block l2br
_cod_database_code 7042668
_shelx_shelxl_version_number 2014/7
_shelx_space_group_comment
;
The symmetry employed for this shelxl refinement is uniquely defined
by the following loop, which should always be used as a source of
symmetry information in preference to the above space-group names.
They are only intended as comments.
;
_olex2_refinement_description
;
1. Fixed Uiso
 At 1.2 times of:
  All C(H) groups, All C(H,H) groups
 At 1.5 times of:
  All O(H,H) groups
2. Uiso/Uaniso restraints and constraints
Uanis(Br2B) = Uanis(Br31) = Uanis(Br21)
3. Others
 Sof(O1B)=Sof(H1BA)=Sof(H1BB)=1-FVAR(1)
 Sof(O1A)=Sof(H2B)=Sof(H1AA)=FVAR(1)
 Fixed Sof: Br1(0.1) Br2(0.05) Br2A(0.5) Br2B(0.25) Br3(0.05) Br21(0.02)
 Br31(0.03)
4.a Free rotating group:
 O1B(H1BA,H1BB), O1A(H2B,H1AA)
4.b Secondary CH2 refined with riding coordinates:
 C17(H17A,H17B), C18(H18A,H18B), C26(H26A,H26B), C16(H16A,H16B), C15(H15A,
 H15B), C1(H1A,H1B)
4.c Aromatic/amide H refined with riding coordinates:
 C30(H30), C25(H25), C24(H24), C23(H23), C22(H22), C32(H32), C31(H31),
 C29(H29), C28(H28), C19(H19), C8(H8), C3(H3), C4(H4), C5(H5), C6(H6), C7(H7),
 C13(H13), C12(H12), C11(H11), C10(H10)
;
_olex2_submission_special_instructions 'No special instructions were received'

loop_
_space_group_symop_operation_xyz
'x, y, z'
'-x, -y, -z'

loop_
_atom_site_label
_atom_site_type_symbol
_atom_site_fract_x
_atom_site_fract_y
_atom_site_fract_z
_atom_site_U_iso_or_equiv
_atom_site_adp_type
_atom_site_occupancy
_atom_site_site_symmetry_order
_atom_site_calc_flag
_atom_site_refinement_flags_posn
_atom_site_refinement_flags_occupancy
_atom_site_disorder_assembly
_atom_site_disorder_group
C17 C 0.4747(3) 0.1836(3) 0.3677(3) 0.0288(8) Uani 1 1 d . . . .
H17A H 0.5610 0.1902 0.3647 0.035 Uiso 1 1 calc R . . .
H17B H 0.4638 0.1635 0.4415 0.035 Uiso 1 1 calc R . . .
C30 C 0.3621(4) 0.5480(4) -0.1396(3) 0.0373(9) Uani 1 1 d . . . .
H30 H 0.3833 0.6287 -0.1498 0.045 Uiso 1 1 calc R . . .
C21 C 0.5076(3) 0.1243(3) 0.1170(3) 0.0209(7) Uani 1 1 d . . . .
C18 C 0.4039(3) 0.0837(3) 0.2804(3) 0.0277(8) Uani 1 1 d . . . .
H18A H 0.4372 0.0105 0.2900 0.033 Uiso 1 1 calc R . . .
H18B H 0.3195 0.0682 0.2906 0.033 Uiso 1 1 calc R . . .
C20 C 0.4684(3) 0.1526(3) 0.0121(3) 0.0219(7) Uani 1 1 d . . . .
C25 C 0.5451(3) 0.1710(3) -0.0626(3) 0.0239(7) Uani 1 1 d . . . .
H25 H 0.5178 0.1893 -0.1344 0.029 Uiso 1 1 calc R . . .
C24 C 0.6634(3) 0.1613(3) -0.0266(3) 0.0263(7) Uani 1 1 d . . . .
H24 H 0.7191 0.1742 -0.0747 0.032 Uiso 1 1 calc R . . .
C23 C 0.7032(3) 0.1327(3) 0.0794(3) 0.0256(7) Uani 1 1 d . . . .
H23 H 0.7852 0.1271 0.1010 0.031 Uiso 1 1 calc R . . .
C22 C 0.6264(3) 0.1126(3) 0.1531(3) 0.0239(7) Uani 1 1 d . . . .
H22 H 0.6529 0.0920 0.2242 0.029 Uiso 1 1 calc R . . .
C26 C 0.2673(3) 0.1838(3) -0.0934(3) 0.0252(7) Uani 1 1 d . . . .
H26A H 0.1829 0.1675 -0.0832 0.030 Uiso 1 1 calc R . . .
H26B H 0.2740 0.1320 -0.1606 0.030 Uiso 1 1 calc R . . .
C27 C 0.3010(3) 0.3126(3) -0.1088(3) 0.0231(7) Uani 1 1 d . . . .
C32 C 0.2897(4) 0.4023(3) -0.0300(3) 0.0351(9) Uani 1 1 d . . . .
H32 H 0.2611 0.3833 0.0348 0.042 Uiso 1 1 calc R . . .
C31 C 0.3200(5) 0.5202(4) -0.0449(3) 0.0447(11) Uani 1 1 d . . . .
H31 H 0.3119 0.5819 0.0095 0.054 Uiso 1 1 calc R . . .
C29 C 0.3730(3) 0.4585(3) -0.2185(3) 0.0292(8) Uani 1 1 d . . . .
H29 H 0.4016 0.4773 -0.2833 0.035 Uiso 1 1 calc R . . .
C28 C 0.3423(3) 0.3408(3) -0.2036(3) 0.0258(7) Uani 1 1 d . . . .
H28 H 0.3495 0.2791 -0.2584 0.031 Uiso 1 1 calc R . . .
C19 C 0.3132(3) 0.1318(3) 0.0978(3) 0.0239(7) Uani 1 1 d . . . .
H19 H 0.2347 0.1297 0.1131 0.029 Uiso 1 1 calc R . . .
C16 C 0.3416(3) 0.3569(3) 0.4725(3) 0.0284(8) Uani 1 1 d . . . .
H16A H 0.3696 0.3082 0.5292 0.034 Uiso 1 1 calc R . . .
H16B H 0.3610 0.4411 0.5071 0.034 Uiso 1 1 calc R . . .
C15 C 0.2073(3) 0.3211(4) 0.4368(3) 0.0335(8) Uani 1 1 d . . . .
H15A H 0.1799 0.3584 0.3711 0.040 Uiso 1 1 calc R . . .
H15B H 0.1855 0.2337 0.4163 0.040 Uiso 1 1 calc R . . .
C8 C 0.1012(3) 0.2907(4) 0.5961(3) 0.0356(9) Uani 1 1 d . . . .
H8 H 0.0957 0.2069 0.5897 0.043 Uiso 1 1 calc R . . .
C1 C 0.0052(3) 0.3101(4) 0.7627(4) 0.0417(10) Uani 1 1 d . . . .
H1A H 0.0388 0.3625 0.8337 0.050 Uiso 1 1 calc R . . .
H1B H 0.0226 0.2298 0.7712 0.050 Uiso 1 1 calc R . . .
C2 C -0.1295(3) 0.3036(4) 0.7364(3) 0.0329(9) Uani 1 1 d . . . .
C3 C -0.2003(3) 0.2064(4) 0.6656(3) 0.0324(8) Uani 1 1 d . . . .
H3 H -0.1642 0.1442 0.6367 0.039 Uiso 1 1 calc R . . .
C4 C -0.3242(3) 0.1998(3) 0.6368(3) 0.0313(8) Uani 1 1 d . . . .
H4 H -0.3723 0.1337 0.5879 0.038 Uiso 1 1 calc R . . .
C5 C -0.3765(3) 0.2903(4) 0.6801(3) 0.0313(8) Uani 1 1 d . . . .
H5 H -0.4608 0.2860 0.6607 0.038 Uiso 1 1 calc R . . .
C6 C -0.3065(3) 0.3873(4) 0.7517(3) 0.0342(9) Uani 1 1 d . . . .
H6 H -0.3429 0.4492 0.7810 0.041 Uiso 1 1 calc R . . .
C7 C -0.1835(3) 0.3933(4) 0.7803(3) 0.0353(9) Uani 1 1 d . . . .
H7 H -0.1358 0.4589 0.8301 0.042 Uiso 1 1 calc R . . .
C9 C 0.0886(3) 0.4757(4) 0.6578(3) 0.0331(9) Uani 1 1 d . . . .
C14 C 0.1424(3) 0.4768(4) 0.5652(3) 0.0301(8) Uani 1 1 d . . . .
C13 C 0.1810(3) 0.5832(4) 0.5263(3) 0.0333(9) Uani 1 1 d . . . .
H13 H 0.2185 0.5847 0.4635 0.040 Uiso 1 1 calc R . . .
C12 C 0.1618(3) 0.6857(4) 0.5839(3) 0.0359(9) Uani 1 1 d . . . .
H12 H 0.1859 0.7598 0.5596 0.043 Uiso 1 1 calc R . . .
C11 C 0.1072(3) 0.6837(4) 0.6778(3) 0.0381(9) Uani 1 1 d . . . .
H11 H 0.0959 0.7563 0.7157 0.046 Uiso 1 1 calc R . . .
C10 C 0.0700(3) 0.5783(4) 0.7157(3) 0.0362(9) Uani 1 1 d . . . .
H10 H 0.0332 0.5765 0.7789 0.043 Uiso 1 1 calc R . . .
N3 N 0.4071(2) 0.1109(2) 0.1683(2) 0.0224(6) Uani 1 1 d . . . .
N4 N 0.3460(2) 0.1560(2) 0.0032(2) 0.0220(6) Uani 1 1 d . . . .
N2 N 0.1478(3) 0.3595(3) 0.5288(3) 0.0312(7) Uani 1 1 d . . . .
N1 N 0.0635(3) 0.3567(3) 0.6737(3) 0.0346(7) Uani 1 1 d . . . .
O1B O -0.0473(11) 0.014(2) 0.428(3) 0.103(7) Uani 0.51(5) 1 d . P A 2
H1BA H -0.0380 0.0906 0.4282 0.155 Uiso 0.51(5) 1 d G P A 2
H1BB H -0.1116 -0.0205 0.3807 0.155 Uiso 0.51(5) 1 d G P A 2
Se1 Se 0.42786(3) 0.33786(3) 0.35075(3) 0.03102(13) Uani 1 1 d . . . .
Br1 Br -0.0337(6) -0.3011(6) -0.0619(5) 0.0405(14) Uani 0.1 1 d . P . .
Br2 Br 0.0448(10) -0.1245(16) 0.0522(11) 0.088(5) Uani 0.05 1 d . P . .
Br2A Br -0.02577(13) -0.23858(17) -0.06045(15) 0.0662(5) Uani 0.5 1 d . P . .
Br2B Br 0.04128(14) 0.05415(15) 0.20634(14) 0.0263(3) Uani 0.25 1 d . P . .
Br3 Br 0.0042(16) -0.385(4) -0.0344(11) 0.156(13) Uani 0.05 1 d . P . .
Br21 Br 0.088(2) 0.054(2) 0.230(2) 0.0263(3) Uani 0.02 1 d . P . .
Br31 Br 0.0604(13) 0.0135(13) 0.1834(13) 0.0263(3) Uani 0.03 1 d . P . .
Br0A Br 0.32748(3) 0.05622(3) 0.59675(3) 0.03207(13) Uani 1 1 d . . . .
O1A O -0.0514(12) -0.0166(19) 0.360(3) 0.084(7) Uani 0.49(5) 1 d . P A 1
H2B H -0.0064 0.0180 0.3182 0.127 Uiso 0.49(5) 1 d G P A 1
H1AA H -0.1014 0.0285 0.3767 0.127 Uiso 0.49(5) 1 d G P A 1

loop_
_atom_site_aniso_label
_atom_site_aniso_U_11
_atom_site_aniso_U_22
_atom_site_aniso_U_33
_atom_site_aniso_U_23
_atom_site_aniso_U_13
_atom_site_aniso_U_12
C17 0.0305(19) 0.037(2) 0.0262(18) 0.0125(16) 0.0119(15) 0.0168(16)
C30 0.049(2) 0.027(2) 0.033(2) 0.0084(17) 0.0012(18) 0.0012(17)
C21 0.0233(17) 0.0172(16) 0.0244(17) 0.0039(13) 0.0107(13) 0.0033(13)
C18 0.0321(19) 0.0275(18) 0.0324(19) 0.0165(15) 0.0172(16) 0.0119(15)
C20 0.0217(16) 0.0155(15) 0.0283(18) 0.0018(13) 0.0070(14) 0.0012(12)
C25 0.0297(18) 0.0184(16) 0.0247(17) 0.0017(13) 0.0110(14) 0.0019(13)
C24 0.0262(18) 0.0241(18) 0.0309(19) 0.0030(15) 0.0160(15) 0.0011(14)
C23 0.0216(17) 0.0220(17) 0.0327(19) 0.0002(15) 0.0082(15) 0.0022(13)
C22 0.0251(17) 0.0189(17) 0.0284(18) 0.0039(14) 0.0073(14) 0.0033(13)
C26 0.0230(17) 0.0271(18) 0.0239(17) 0.0038(14) 0.0027(14) 0.0016(14)
C27 0.0183(16) 0.0265(18) 0.0245(17) 0.0046(14) 0.0024(13) 0.0047(13)
C32 0.055(3) 0.030(2) 0.0254(19) 0.0073(16) 0.0170(18) 0.0104(17)
C31 0.079(3) 0.025(2) 0.032(2) 0.0004(17) 0.016(2) 0.014(2)
C29 0.0256(18) 0.038(2) 0.0249(18) 0.0122(16) 0.0047(14) 0.0027(15)
C28 0.0234(17) 0.0317(19) 0.0220(17) 0.0019(14) 0.0036(14) 0.0062(14)
C19 0.0228(17) 0.0220(17) 0.0286(18) 0.0045(14) 0.0102(14) 0.0034(13)
C16 0.0280(19) 0.037(2) 0.0237(18) 0.0036(15) 0.0094(15) 0.0106(15)
C15 0.0253(19) 0.043(2) 0.032(2) 0.0023(17) 0.0078(15) 0.0067(16)
C8 0.0187(18) 0.045(2) 0.044(2) 0.0083(19) 0.0063(16) 0.0069(16)
C1 0.0232(19) 0.069(3) 0.039(2) 0.026(2) 0.0104(17) 0.0103(19)
C2 0.0203(18) 0.050(2) 0.035(2) 0.0212(18) 0.0110(15) 0.0086(16)
C3 0.0285(19) 0.039(2) 0.039(2) 0.0213(18) 0.0139(16) 0.0120(16)
C4 0.0263(19) 0.038(2) 0.032(2) 0.0178(17) 0.0079(15) 0.0010(15)
C5 0.0187(17) 0.049(2) 0.0304(19) 0.0202(17) 0.0070(15) 0.0062(16)
C6 0.031(2) 0.048(2) 0.031(2) 0.0139(18) 0.0144(16) 0.0128(17)
C7 0.0262(19) 0.049(2) 0.030(2) 0.0088(18) 0.0088(16) 0.0011(17)
C9 0.0139(16) 0.052(2) 0.034(2) 0.0116(18) 0.0033(15) 0.0066(15)
C14 0.0156(16) 0.047(2) 0.0299(19) 0.0092(17) 0.0048(14) 0.0079(15)
C13 0.0206(18) 0.048(2) 0.033(2) 0.0084(18) 0.0056(15) 0.0092(16)
C12 0.0231(18) 0.046(2) 0.038(2) 0.0087(18) 0.0033(16) 0.0082(16)
C11 0.0210(18) 0.053(3) 0.040(2) -0.0003(19) 0.0039(16) 0.0103(17)
C10 0.0190(18) 0.062(3) 0.0282(19) 0.0050(19) 0.0060(15) 0.0088(17)
N3 0.0219(14) 0.0232(14) 0.0249(15) 0.0061(12) 0.0103(12) 0.0039(11)
N4 0.0216(14) 0.0197(14) 0.0256(15) 0.0035(12) 0.0072(11) 0.0035(11)
N2 0.0208(15) 0.0417(19) 0.0326(17) 0.0060(14) 0.0077(13) 0.0065(13)
N1 0.0175(15) 0.051(2) 0.0392(18) 0.0150(16) 0.0088(13) 0.0076(14)
O1B 0.041(5) 0.176(13) 0.094(18) 0.031(11) 0.012(6) 0.013(6)
Se1 0.0392(2) 0.0297(2) 0.0303(2) 0.00937(16) 0.01800(16) 0.00923(16)
Br1 0.047(3) 0.053(3) 0.022(3) -0.008(3) 0.027(2) 0.001(3)
Br2 0.053(6) 0.171(14) 0.081(8) 0.089(10) 0.044(6) 0.061(8)
Br2A 0.0468(7) 0.0852(10) 0.0993(11) 0.0567(10) 0.0530(7) 0.0375(8)
Br2B 0.0173(8) 0.0311(9) 0.0330(9) 0.0023(6) 0.0123(6) 0.0060(7)
Br3 0.071(10) 0.33(4) 0.027(6) 0.009(12) 0.009(6) -0.062(16)
Br21 0.0173(8) 0.0311(9) 0.0330(9) 0.0023(6) 0.0123(6) 0.0060(7)
Br31 0.0173(8) 0.0311(9) 0.0330(9) 0.0023(6) 0.0123(6) 0.0060(7)
Br0A 0.0343(2) 0.0320(2) 0.0322(2) 0.00711(16) 0.00995(16) 0.00717(15)
O1A 0.047(6) 0.135(11) 0.090(16) 0.045(10) 0.036(7) 0.026(6)

loop_
_atom_type_symbol
_atom_type_description
_atom_type_scat_dispersion_real
_atom_type_scat_dispersion_imag
_atom_type_scat_source
C C 0.0033 0.0016 'International Tables Vol C Tables 4.2.6.8 and 6.1.1.4'
H H 0.0000 0.0000 'International Tables Vol C Tables 4.2.6.8 and 6.1.1.4'
Br Br -0.2901 2.4595 'International Tables Vol C Tables 4.2.6.8 and 6.1.1.4'
N N 0.0061 0.0033 'International Tables Vol C Tables 4.2.6.8 and 6.1.1.4'
O O 0.0106 0.0060 'International Tables Vol C Tables 4.2.6.8 and 6.1.1.4'
Se Se -0.0929 2.2259 'International Tables Vol C Tables 4.2.6.8 and 6.1.1.4'

loop_
_geom_angle_atom_site_label_1
_geom_angle_atom_site_label_2
_geom_angle_atom_site_label_3
_geom_angle
H17A C17 H17B 107.7
C18 C17 H17A 108.8
C18 C17 H17B 108.8
C18 C17 Se1 113.6(2)
Se1 C17 H17A 108.8
Se1 C17 H17B 108.8
C31 C30 H30 120.1
C29 C30 H30 120.1
C29 C30 C31 119.9(4)
C20 C21 C22 121.9(3)
C20 C21 N3 106.4(3)
C22 C21 N3 131.7(3)
C17 C18 H18A 109.2
C17 C18 H18B 109.2
H18A C18 H18B 107.9
N3 C18 C17 112.3(3)
N3 C18 H18A 109.2
N3 C18 H18B 109.2
C21 C20 N4 106.8(3)
C25 C20 C21 122.0(3)
C25 C20 N4 131.2(3)
C20 C25 H25 121.8
C24 C25 C20 116.4(3)
C24 C25 H25 121.8
C25 C24 H24 119.2
C25 C24 C23 121.7(3)
C23 C24 H24 119.2
C24 C23 H23 119.0
C22 C23 C24 121.9(3)
C22 C23 H23 119.0
C21 C22 H22 121.9
C23 C22 C21 116.1(3)
C23 C22 H22 121.9
H26A C26 H26B 108.0
C27 C26 H26A 109.4
C27 C26 H26B 109.4
N4 C26 H26A 109.4
N4 C26 H26B 109.4
N4 C26 C27 111.0(3)
C32 C27 C26 120.5(3)
C32 C27 C28 119.7(3)
C28 C27 C26 119.9(3)
C27 C32 H32 119.9
C27 C32 C31 120.2(4)
C31 C32 H32 119.9
C30 C31 H31 120.0
C32 C31 C30 119.9(4)
C32 C31 H31 120.0
C30 C29 H29 120.0
C30 C29 C28 120.1(3)
C28 C29 H29 120.0
C27 C28 H28 119.9
C29 C28 C27 120.2(3)
C29 C28 H28 119.9
N3 C19 H19 124.9
N4 C19 H19 124.9
N4 C19 N3 110.3(3)
H16A C16 H16B 107.8
C15 C16 H16A 108.9
C15 C16 H16B 108.9
C15 C16 Se1 113.2(3)
Se1 C16 H16A 108.9
Se1 C16 H16B 108.9
C16 C15 H15A 109.8
C16 C15 H15B 109.8
H15A C15 H15B 108.2
N2 C15 C16 109.6(3)
N2 C15 H15A 109.8
N2 C15 H15B 109.8
N2 C8 H8 125.1
N2 C8 N1 109.8(4)
N1 C8 H8 125.1
H1A C1 H1B 108.0
C2 C1 H1A 109.4
C2 C1 H1B 109.4
N1 C1 H1A 109.4
N1 C1 H1B 109.4
N1 C1 C2 111.2(3)
C3 C2 C1 119.0(4)
C3 C2 C7 119.4(3)
C7 C2 C1 121.6(4)
C2 C3 H3 119.8
C2 C3 C4 120.4(4)
C4 C3 H3 119.8
C3 C4 H4 120.2
C5 C4 C3 119.5(4)
C5 C4 H4 120.2
C4 C5 H5 119.8
C4 C5 C6 120.5(3)
C6 C5 H5 119.8
C5 C6 H6 120.1
C7 C6 C5 119.7(4)
C7 C6 H6 120.1
C2 C7 H7 119.8
C6 C7 C2 120.4(4)
C6 C7 H7 119.8
C14 C9 N1 106.0(3)
C10 C9 C14 122.2(4)
C10 C9 N1 131.8(4)
C9 C14 C13 121.3(4)
N2 C14 C9 106.8(3)
N2 C14 C13 131.9(3)
C14 C13 H13 121.8
C12 C13 C14 116.5(4)
C12 C13 H13 121.8
C13 C12 H12 119.1
C13 C12 C11 121.8(4)
C11 C12 H12 119.1
C12 C11 H11 119.4
C10 C11 C12 121.2(4)
C10 C11 H11 119.4
C9 C10 C11 117.0(4)
C9 C10 H10 121.5
C11 C10 H10 121.5
C21 N3 C18 126.9(3)
C19 N3 C21 108.1(3)
C19 N3 C18 125.0(3)
C20 N4 C26 125.8(3)
C19 N4 C20 108.4(3)
C19 N4 C26 125.8(3)
C8 N2 C15 126.3(3)
C8 N2 C14 108.7(3)
C14 N2 C15 124.7(3)
C8 N1 C1 125.1(4)
C8 N1 C9 108.7(3)
C9 N1 C1 126.2(3)
H1BA O1B H1BB 109.5
C16 Se1 C17 100.85(15)
Br2A Br1 Br2 37.3(5)
Br2A Br1 Br3 148.9(13)
Br3 Br1 Br2 115.6(11)
Br1 Br2 Br2B 154.7(5)
Br1 Br2 Br21 161.1(7)
Br2A Br2 Br1 13.9(3)
Br2A Br2 Br2B 152.8(5)
Br2A Br2 Br21 164.0(7)
Br2A Br2 Br31 158.6(7)
Br2B Br2 Br21 11.9(4)
Br31 Br2 Br1 158.2(7)
Br31 Br2 Br2B 6.4(4)
Br31 Br2 Br21 5.6(6)
Br1 Br2A Br2 128.8(7)
Br1 Br2A Br3 19.5(8)
Br2 Br2A Br3 112.5(6)
Br2 Br2B H2B 116.4
Br21 Br2B Br2 95(2)
Br21 Br2B Br31 72(2)
Br21 Br2B H2B 85.7
Br31 Br2B Br2 22.5(15)
Br31 Br2B H2B 111.3
Br1 Br3 Br2A 11.6(6)
Br2 Br21 H2B 109.4
Br2B Br21 Br2 73(2)
Br2B Br21 Br31 56(2)
Br2B Br21 H2B 74.7
Br31 Br21 Br2 17.0(19)
Br31 Br21 H2B 100.4
Br2 Br31 H2B 131.2
Br2B Br31 Br2 151.2(19)
Br2B Br31 Br21 51(2)
Br2B Br31 H2B 51.7
Br21 Br31 Br2 157(3)
Br21 Br31 H2B 59.0
H2B O1A H1AA 109.5

loop_
_geom_bond_atom_site_label_1
_geom_bond_atom_site_label_2
_geom_bond_distance
C17 H17A 0.9900
C17 H17B 0.9900
C17 C18 1.511(5)
C17 Se1 1.960(4)
C30 H30 0.9500
C30 C31 1.390(6)
C30 C29 1.376(6)
C21 C20 1.393(5)
C21 C22 1.396(5)
C21 N3 1.404(4)
C18 H18A 0.9900
C18 H18B 0.9900
C18 N3 1.460(4)
C20 C25 1.390(5)
C20 N4 1.400(4)
C25 H25 0.9500
C25 C24 1.385(5)
C24 H24 0.9500
C24 C23 1.408(5)
C23 H23 0.9500
C23 C22 1.384(5)
C22 H22 0.9500
C26 H26A 0.9900
C26 H26B 0.9900
C26 C27 1.513(5)
C26 N4 1.472(4)
C27 C32 1.377(5)
C27 C28 1.388(5)
C32 H32 0.9500
C32 C31 1.387(6)
C31 H31 0.9500
C29 H29 0.9500
C29 C28 1.385(5)
C28 H28 0.9500
C19 H19 0.9500
C19 N3 1.341(4)
C19 N4 1.332(4)
C16 H16A 0.9900
C16 H16B 0.9900
C16 C15 1.508(5)
C16 Se1 1.949(3)
C15 H15A 0.9900
C15 H15B 0.9900
C15 N2 1.486(5)
C8 H8 0.9500
C8 N2 1.329(5)
C8 N1 1.331(5)
C1 H1A 0.9900
C1 H1B 0.9900
C1 C2 1.515(5)
C1 N1 1.488(5)
C2 C3 1.391(6)
C2 C7 1.393(6)
C3 H3 0.9500
C3 C4 1.396(5)
C4 H4 0.9500
C4 C5 1.385(6)
C5 H5 0.9500
C5 C6 1.391(6)
C6 H6 0.9500
C6 C7 1.388(5)
C7 H7 0.9500
C9 C14 1.391(5)
C9 C10 1.379(6)
C9 N1 1.397(5)
C14 C13 1.399(6)
C14 N2 1.390(5)
C13 H13 0.9500
C13 C12 1.379(6)
C12 H12 0.9500
C12 C11 1.411(6)
C11 H11 0.9500
C11 C10 1.379(6)
C10 H10 0.9500
O1B H1BA 0.8699
O1B H1BB 0.8701
Br1 Br2 2.30(2)
Br1 Br2A 0.709(7)
Br1 Br3 1.18(4)
Br2 Br2A 1.790(19)
Br2 Br2B 2.656(18)
Br2 Br21 2.76(3)
Br2 Br31 2.11(2)
Br2A Br3 1.83(4)
Br2B Br21 0.57(2)
Br2B Br31 0.610(14)
Br2B H2B 1.6421
Br21 Br31 0.70(2)
Br21 H2B 1.6974
Br31 H2B 1.9486
O1A H2B 0.8700
O1A H1AA 0.8699

loop_
_geom_torsion_atom_site_label_1
_geom_torsion_atom_site_label_2
_geom_torsion_atom_site_label_3
_geom_torsion_atom_site_label_4
_geom_torsion
C17 C18 N3 C21 66.8(4)
C17 C18 N3 C19 -110.5(4)
C30 C29 C28 C27 -0.3(5)
C21 C20 C25 C24 -0.8(5)
C21 C20 N4 C26 179.3(3)
C21 C20 N4 C19 0.3(4)
C20 C21 C22 C23 1.1(5)
C20 C21 N3 C18 -178.5(3)
C20 C21 N3 C19 -0.8(4)
C20 C25 C24 C23 0.8(5)
C25 C20 N4 C26 -1.1(5)
C25 C20 N4 C19 179.9(3)
C25 C24 C23 C22 0.2(5)
C24 C23 C22 C21 -1.1(5)
C22 C21 C20 C25 -0.2(5)
C22 C21 C20 N4 179.5(3)
C22 C21 N3 C18 2.4(6)
C22 C21 N3 C19 -179.9(3)
C26 C27 C32 C31 -179.6(4)
C26 C27 C28 C29 179.8(3)
C27 C26 N4 C20 -68.2(4)
C27 C26 N4 C19 110.6(4)
C27 C32 C31 C30 -0.1(7)
C32 C27 C28 C29 0.6(5)
C31 C30 C29 C28 -0.1(6)
C29 C30 C31 C32 0.4(7)
C28 C27 C32 C31 -0.4(6)
C16 C15 N2 C8 -102.5(4)
C16 C15 N2 C14 70.8(4)
C1 C2 C3 C4 -177.8(3)
C1 C2 C7 C6 177.7(3)
C2 C1 N1 C8 -102.3(5)
C2 C1 N1 C9 78.3(5)
C2 C3 C4 C5 -0.6(5)
C3 C2 C7 C6 -1.5(6)
C3 C4 C5 C6 0.0(5)
C4 C5 C6 C7 -0.2(5)
C5 C6 C7 C2 0.9(6)
C7 C2 C3 C4 1.3(5)
C9 C14 C13 C12 -0.6(5)
C9 C14 N2 C15 -175.0(3)
C9 C14 N2 C8 -0.7(4)
C14 C9 C10 C11 0.0(5)
C14 C9 N1 C8 0.7(4)
C14 C9 N1 C1 -179.8(3)
C14 C13 C12 C11 0.7(5)
C13 C14 N2 C15 4.0(6)
C13 C14 N2 C8 178.4(4)
C13 C12 C11 C10 -0.4(6)
C12 C11 C10 C9 0.0(5)
C10 C9 C14 C13 0.3(5)
C10 C9 C14 N2 179.4(3)
C10 C9 N1 C8 -178.7(4)
C10 C9 N1 C1 0.9(6)
N3 C21 C20 C25 -179.3(3)
N3 C21 C20 N4 0.3(3)
N3 C21 C22 C23 -180.0(3)
N3 C19 N4 C20 -0.8(4)
N3 C19 N4 C26 -179.9(3)
N4 C20 C25 C24 179.7(3)
N4 C26 C27 C32 -64.3(4)
N4 C26 C27 C28 116.5(3)
N4 C19 N3 C21 1.1(4)
N4 C19 N3 C18 178.8(3)
N2 C8 N1 C1 179.3(3)
N2 C8 N1 C9 -1.1(4)
N2 C14 C13 C12 -179.5(4)
N1 C8 N2 C15 175.4(3)
N1 C8 N2 C14 1.1(4)
N1 C1 C2 C3 81.9(5)
N1 C1 C2 C7 -97.2(5)
N1 C9 C14 C13 -179.2(3)
N1 C9 C14 N2 0.0(4)
N1 C9 C10 C11 179.3(4)
Se1 C17 C18 N3 53.7(3)
Se1 C16 C15 N2 -169.2(3)
Br1 Br2 Br2A Br3 -12.6(8)
Br2 Br1 Br2A Br3 37(2)
Br2 Br1 Br3 Br2A -24.0(15)
Br2 Br2A Br3 Br1 149.3(19)
Br2 Br2B Br21 Br31 -2.3(17)
Br2 Br2B Br31 Br21 174(4)
Br2 Br21 Br31 Br2B -173(6)
Br2B Br2 Br2A Br1 -112.1(13)
Br2B Br2 Br2A Br3 -124.7(13)
Br2B Br21 Br31 Br2 173(6)
Br3 Br1 Br2A Br2 -37(2)
Br21 Br2 Br2A Br1 -101(3)
Br21 Br2 Br2A Br3 -114(3)
Br21 Br2B Br31 Br2 -174(4)
Br31 Br2 Br2A Br1 -106(2)
Br31 Br2 Br2A Br3 -119(2)
Br31 Br2B Br21 Br2 2.3(17)
